data_2206125
loop_
_publ_author_name
'Ma, Ji-Long'
'You, Zhong-Lu'
'Zhu, Hai-Liang'

_publ_section_title <i>cyclo</i>-Tetrakis{\m-1-[2-(2-oxidoethylamino)ethyliminomethyl]naphthalen-2-olato}tetranickel(II)
_journal_issue 7
_journal_name_full 'Acta Crystallographica Section E'
_journal_page_first m1258
_journal_page_last m1260
_journal_paper_doi 10.1107/S1600536805017058
_journal_volume 61
_journal_year 2005
_chemical_formula_iupac '[Ni4 (C15 H16 N2 O2)4]'
_chemical_formula_moiety 'C60 H64 N8 Ni4 O8'
_chemical_formula_sum 'C60 H64 N8 Ni4 O8'
_chemical_formula_weight 1260.03
_chemical_name_systematic
;
cyclo-Tetrakis{\m-1-[2-(2-oxidoethylamino)ethyliminomethyl]naphthalen-2-
olato}tetranickel(II)
;
_space_group_IT_number 86
_symmetry_cell_setting tetragonal
_symmetry_space_group_name_Hall '-P 4bc'
_symmetry_space_group_name_H-M 'P 42/n :2'
_atom_sites_solution_hydrogens geom
_atom_sites_solution_primary direct
_atom_sites_solution_secondary difmap
_audit_creation_method SHELXL97
_cell_angle_alpha 90.00
_cell_angle_beta 90.00
_cell_angle_gamma 90.00
_cell_formula_units_Z 2
_cell_length_a 18.1814(8)
_cell_length_b 18.1814(8)
_cell_length_c 8.5460(7)
_cell_measurement_reflns_used 1898
_cell_measurement_temperature 298(2)
_cell_measurement_theta_max 22.37
_cell_measurement_theta_min 2.12
_cell_volume 2825.0(3)
_computing_cell_refinement SMART
_computing_data_collection 'SMART (Bruker, 1998)'
_computing_data_reduction 'SAINT (Bruker, 1998)'
_computing_molecular_graphics 'SHELXTL (Sheldrick, 1997b)'
_computing_publication_material SHELXTL
_computing_structure_refinement 'SHELXL97 (Sheldrick, 1997a)'
_computing_structure_solution 'SHELXS97 (Sheldrick, 1997a)'
_diffrn_ambient_temperature 298(2)
_diffrn_measured_fraction_theta_full 0.997
_diffrn_measured_fraction_theta_max 0.997
_diffrn_measurement_device_type 'Bruker SMART CCD area-detector'
_diffrn_measurement_method \w
_diffrn_radiation_monochromator graphite
_diffrn_radiation_source 'fine-focus sealed tube'
_diffrn_radiation_type MoK\a
_diffrn_radiation_wavelength 0.71073
_diffrn_reflns_av_R_equivalents 0.0413
_diffrn_reflns_av_sigmaI/netI 0.0374
_diffrn_reflns_limit_h_max 19
_diffrn_reflns_limit_h_min -22
_diffrn_reflns_limit_k_max 22
_diffrn_reflns_limit_k_min -22
_diffrn_reflns_limit_l_max 10
_diffrn_reflns_limit_l_min -7
_diffrn_reflns_number 12894
_diffrn_reflns_theta_full 26.49
_diffrn_reflns_theta_max 26.49
_diffrn_reflns_theta_min 1.58
_diffrn_standards_number 0
_exptl_absorpt_coefficient_mu 1.375
_exptl_absorpt_correction_T_max 0.7518
_exptl_absorpt_correction_T_min 0.6521
_exptl_absorpt_correction_type multi-scan
_exptl_absorpt_process_details '(SADABS; Sheldrick, 1996)'
_exptl_crystal_colour green
_exptl_crystal_density_diffrn 1.481
_exptl_crystal_density_method 'not measured'
_exptl_crystal_description block
_exptl_crystal_F_000 1312
_exptl_crystal_size_max 0.34
_exptl_crystal_size_mid 0.28
_exptl_crystal_size_min 0.22
_refine_diff_density_max 0.401
_refine_diff_density_min -0.380
_refine_ls_extinction_method none
_refine_ls_goodness_of_fit_ref 1.056
_refine_ls_hydrogen_treatment mixed
_refine_ls_matrix_type full
_refine_ls_number_parameters 184
_refine_ls_number_reflns 2917
_refine_ls_number_restraints 1
_refine_ls_restrained_S_all 1.056
_refine_ls_R_factor_all 0.0621
_refine_ls_R_factor_gt 0.0486
_refine_ls_shift/su_max 0.000
_refine_ls_shift/su_mean 0.000
_refine_ls_structure_factor_coef Fsqd
_refine_ls_weighting_details 'calc w = 1/[\s^2^(Fo^2^)+(0.0637P)^2^+1.4827P] where P=(Fo^2^+2Fc^2^)/3'
_refine_ls_weighting_scheme calc
_refine_ls_wR_factor_gt 0.1156
_refine_ls_wR_factor_ref 0.1233
_reflns_number_gt 2333
_reflns_number_total 2917
_reflns_threshold_expression I>2\s(I)
_cod_data_source_file br6196.cif
_cod_data_source_block I
_cod_depositor_comments
;
The following automatic conversions were performed:
'_symmetry_cell_setting' value 'Tetragonal' changed to 'tetragonal'
according to '/home/saulius/struct/CIF-dictionaries/cif_core.dic'
dictionary named 'cif_core.dic' version 2.4.1 from 2010-06-29.

Automatic conversion script
Id: cif_fix_enum 1527 2010-12-29 10:47:43Z saulius 

The following automatic conversions were performed:

'_symmetry_cell_setting' value 'Tetragonal' changed to 'tetragonal'
according to /home/saulius/struct/CIF-dictionaries/cif_core.dic
dictionary named 'cif_core.dic' version 2.4.1 from 2010-06-29.

Automatic conversion script
Id: cif_fix_values 1715 2011-07-08 13:25:40Z adriana 
;
_cod_original_sg_symbol_H-M 'P 42/n'
_cod_database_code 2206125
_cod_database_fobs_code 2206125

loop_
_symmetry_equiv_pos_as_xyz
'x, y, z'
'-x+1/2, -y+1/2, z'
'-y, x+1/2, z+1/2'
'y+1/2, -x, z+1/2'
'-x, -y, -z'
'x-1/2, y-1/2, -z'
'y, -x-1/2, -z-1/2'
'-y-1/2, x, -z-1/2'

loop_
_atom_site_label
_atom_site_fract_x
_atom_site_fract_y
_atom_site_fract_z
_atom_site_U_iso_or_equiv
_atom_site_adp_type
_atom_site_calc_flag
_atom_site_refinement_flags
_atom_site_occupancy
_atom_site_type_symbol
Ni1 0.80929(2) 0.62242(2) 0.22739(5) 0.03188(16) Uani d . 1 Ni
O1 0.76479(11) 0.58192(11) 0.0287(3) 0.0358(5) Uani d . 1 O
O2 0.71257(11) 0.63713(12) 0.3366(2) 0.0338(5) Uani d . 1 O
N1 0.87882(14) 0.53371(14) 0.2209(3) 0.0349(6) Uani d . 1 N
N2 0.84955(14) 0.62482(13) 0.4668(3) 0.0330(6) Uani d D 1 N
C1 0.84331(15) 0.47916(16) -0.0281(4) 0.0299(6) Uani d . 1 C
C2 0.78005(16) 0.52376(16) -0.0515(4) 0.0305(6) Uani d . 1 C
C3 0.72853(18) 0.50169(18) -0.1686(4) 0.0379(7) Uani d . 1 C
H3 0.6867 0.5301 -0.1845 0.045 Uiso calc R 1 H
C4 0.7384(2) 0.44118(19) -0.2568(4) 0.0427(8) Uani d . 1 C
H4 0.7020 0.4273 -0.3272 0.051 Uiso calc R 1 H
C5 0.8033(2) 0.39821(18) -0.2444(4) 0.0402(8) Uani d . 1 C
C6 0.8140(2) 0.3371(2) -0.3437(5) 0.0583(10) Uani d . 1 C
H6 0.7777 0.3241 -0.4152 0.070 Uiso calc R 1 H
C7 0.8769(3) 0.2970(2) -0.3356(6) 0.0718(13) Uani d . 1 C
H7 0.8835 0.2565 -0.4006 0.086 Uiso calc R 1 H
C8 0.9313(3) 0.3166(3) -0.2304(5) 0.0664(12) Uani d . 1 C
H8 0.9745 0.2894 -0.2264 0.080 Uiso calc R 1 H
C9 0.9225(2) 0.3756(2) -0.1317(4) 0.0480(9) Uani d . 1 C
H9 0.9602 0.3879 -0.0630 0.058 Uiso calc R 1 H
C10 0.85714(17) 0.41797(16) -0.1327(4) 0.0331(7) Uani d . 1 C
C11 0.88714(17) 0.48664(16) 0.1097(4) 0.0355(7) Uani d . 1 C
H11 0.9261 0.4538 0.1203 0.043 Uiso calc R 1 H
C12 0.92493(18) 0.5275(2) 0.3612(4) 0.0438(8) Uani d . 1 C
H12A 0.9682 0.5583 0.3508 0.053 Uiso calc R 1 H
H12B 0.9408 0.4769 0.3751 0.053 Uiso calc R 1 H
C13 0.87991(18) 0.55172(18) 0.4995(4) 0.0396(8) Uani d . 1 C
H13A 0.8403 0.5170 0.5180 0.048 Uiso calc R 1 H
H13B 0.9105 0.5535 0.5924 0.048 Uiso calc R 1 H
C14 0.78796(18) 0.64689(18) 0.5671(4) 0.0379(7) Uani d . 1 C
H14A 0.7861 0.7001 0.5749 0.046 Uiso calc R 1 H
H14B 0.7946 0.6269 0.6714 0.046 Uiso calc R 1 H
C15 0.71712(17) 0.61839(19) 0.4975(4) 0.0370(7) Uani d . 1 C
H15A 0.7150 0.5654 0.5091 0.044 Uiso calc R 1 H
H15B 0.6756 0.6394 0.5532 0.044 Uiso calc R 1 H
H2 0.8859(16) 0.6576(18) 0.473(5) 0.080 Uiso d D 1 H

loop_
_atom_site_aniso_label
_atom_site_aniso_U_11
_atom_site_aniso_U_22
_atom_site_aniso_U_33
_atom_site_aniso_U_12
_atom_site_aniso_U_13
_atom_site_aniso_U_23
Ni1 0.0316(2) 0.0280(2) 0.0361(3) 0.00098(16) -0.00211(17) 0.00299(16)
O1 0.0372(11) 0.0299(11) 0.0404(12) 0.0099(9) -0.0083(10) -0.0060(10)
O2 0.0284(11) 0.0425(12) 0.0306(11) 0.0055(9) -0.0006(9) 0.0054(10)
N1 0.0284(13) 0.0343(14) 0.0419(15) 0.0055(11) -0.0051(12) 0.0018(12)
N2 0.0293(13) 0.0301(14) 0.0396(15) -0.0050(11) -0.0068(12) 0.0028(11)
C1 0.0261(14) 0.0286(15) 0.0350(16) 0.0006(12) 0.0056(12) 0.0057(13)
C2 0.0307(15) 0.0290(15) 0.0319(16) 0.0012(13) 0.0043(13) 0.0042(13)
C3 0.0362(17) 0.0368(17) 0.0407(18) 0.0098(14) -0.0027(14) 0.0002(15)
C4 0.0433(19) 0.0431(19) 0.042(2) 0.0001(16) -0.0046(15) -0.0063(15)
C5 0.048(2) 0.0328(17) 0.0400(19) 0.0049(15) 0.0111(15) -0.0020(14)
C6 0.065(3) 0.051(2) 0.059(2) 0.006(2) 0.005(2) -0.021(2)
C7 0.086(3) 0.061(3) 0.069(3) 0.023(2) 0.014(3) -0.028(2)
C8 0.066(3) 0.066(3) 0.067(3) 0.034(2) 0.015(2) -0.007(2)
C9 0.045(2) 0.049(2) 0.049(2) 0.0142(17) 0.0096(17) -0.0014(17)
C10 0.0352(16) 0.0280(15) 0.0359(17) 0.0032(12) 0.0124(14) 0.0054(13)
C11 0.0294(16) 0.0306(16) 0.0465(18) 0.0051(13) 0.0030(14) 0.0059(14)
C12 0.0348(17) 0.048(2) 0.048(2) 0.0075(15) -0.0117(15) 0.0016(16)
C13 0.0386(18) 0.0393(18) 0.0409(18) 0.0014(14) -0.0112(15) 0.0101(15)
C14 0.0453(19) 0.0356(17) 0.0328(17) 0.0014(14) -0.0033(14) 0.0018(14)
C15 0.0359(17) 0.0456(18) 0.0295(16) 0.0017(14) -0.0001(13) 0.0078(14)

loop_
_atom_type_symbol
_atom_type_description
_atom_type_scat_dispersion_real
_atom_type_scat_dispersion_imag
_atom_type_scat_source
C C 0.0033 0.0016 'International Tables Vol C Tables 4.2.6.8 and 6.1.1.4'
H H 0.0000 0.0000 'International Tables Vol C Tables 4.2.6.8 and 6.1.1.4'
N N 0.0061 0.0033 'International Tables Vol C Tables 4.2.6.8 and 6.1.1.4'
O O 0.0106 0.0060 'International Tables Vol C Tables 4.2.6.8 and 6.1.1.4'
Ni Ni 0.3393 1.1124 'International Tables Vol C Tables 4.2.6.8 and 6.1.1.4'

loop_
_geom_angle_atom_site_label_1
_geom_angle_atom_site_label_2
_geom_angle_atom_site_label_3
_geom_angle_site_symmetry_1
_geom_angle_site_symmetry_3
_geom_angle
_geom_angle_publ_flag
O2 Ni1 O2 8_756 . 116.62(12) y
O2 Ni1 O1 8_756 . 105.45(9) y
O2 Ni1 O1 . . 95.07(9) y
O2 Ni1 N1 8_756 . 109.87(10) y
O2 Ni1 N1 . . 131.08(10) y
O1 Ni1 N1 . . 86.42(9) y
O2 Ni1 N2 8_756 . 94.45(9) y
O2 Ni1 N2 . . 81.65(9) y
O1 Ni1 N2 . . 158.99(9) y
N1 Ni1 N2 . . 80.41(10) y
C2 O1 Ni1 . . 131.24(19) ?
C15 O2 Ni1 . 7_576 115.67(18) ?
C15 O2 Ni1 . . 111.54(17) ?
Ni1 O2 Ni1 7_576 . 131.35(11) ?
C11 N1 C12 . . 119.0(3) ?
C11 N1 Ni1 . . 128.0(2) ?
C12 N1 Ni1 . . 113.0(2) ?
C14 N2 C13 . . 115.1(3) ?
C14 N2 Ni1 . . 107.37(18) ?
C13 N2 Ni1 . . 106.74(19) ?
C14 N2 H2 . . 110(3) ?
C13 N2 H2 . . 108(3) ?
Ni1 N2 H2 . . 109(3) ?
C2 C1 C11 . . 120.9(3) ?
C2 C1 C10 . . 119.4(3) ?
C11 C1 C10 . . 119.0(3) ?
O1 C2 C1 . . 124.5(3) ?
O1 C2 C3 . . 117.5(3) ?
C1 C2 C3 . . 118.0(3) ?
C4 C3 C2 . . 122.3(3) ?
C4 C3 H3 . . 118.8 ?
C2 C3 H3 . . 118.8 ?
C3 C4 C5 . . 121.3(3) ?
C3 C4 H4 . . 119.3 ?
C5 C4 H4 . . 119.3 ?
C6 C5 C10 . . 120.7(3) ?
C6 C5 C4 . . 120.3(3) ?
C10 C5 C4 . . 119.1(3) ?
C7 C6 C5 . . 120.5(4) ?
C7 C6 H6 . . 119.7 ?
C5 C6 H6 . . 119.7 ?
C6 C7 C8 . . 119.8(4) ?
C6 C7 H7 . . 120.1 ?
C8 C7 H7 . . 120.1 ?
C9 C8 C7 . . 121.2(4) ?
C9 C8 H8 . . 119.4 ?
C7 C8 H8 . . 119.4 ?
C8 C9 C10 . . 121.2(4) ?
C8 C9 H9 . . 119.4 ?
C10 C9 H9 . . 119.4 ?
C5 C10 C9 . . 116.6(3) ?
C5 C10 C1 . . 119.4(3) ?
C9 C10 C1 . . 124.0(3) ?
N1 C11 C1 . . 127.3(3) ?
N1 C11 H11 . . 116.3 ?
C1 C11 H11 . . 116.3 ?
N1 C12 C13 . . 108.0(3) ?
N1 C12 H12A . . 110.1 ?
C13 C12 H12A . . 110.1 ?
N1 C12 H12B . . 110.1 ?
C13 C12 H12B . . 110.1 ?
H12A C12 H12B . . 108.4 ?
N2 C13 C12 . . 108.7(3) ?
N2 C13 H13A . . 109.9 ?
C12 C13 H13A . . 109.9 ?
N2 C13 H13B . . 109.9 ?
C12 C13 H13B . . 109.9 ?
H13A C13 H13B . . 108.3 ?
N2 C14 C15 . . 109.1(3) ?
N2 C14 H14A . . 109.9 ?
C15 C14 H14A . . 109.9 ?
N2 C14 H14B . . 109.9 ?
C15 C14 H14B . . 109.9 ?
H14A C14 H14B . . 108.3 ?
O2 C15 C14 . . 110.4(3) ?
O2 C15 H15A . . 109.6 ?
C14 C15 H15A . . 109.6 ?
O2 C15 H15B . . 109.6 ?
C14 C15 H15B . . 109.6 ?
H15A C15 H15B . . 108.1 ?

loop_
_geom_bond_atom_site_label_1
_geom_bond_atom_site_label_2
_geom_bond_site_symmetry_2
_geom_bond_distance
_geom_bond_publ_flag
Ni1 O2 8_756 1.984(2) y
Ni1 O2 . 2.009(2) y
Ni1 O1 . 2.020(2) y
Ni1 N1 . 2.050(3) y
Ni1 N2 . 2.174(3) y
O1 C2 . 1.290(3) ?
O2 C15 . 1.419(4) ?
O2 Ni1 7_576 1.984(2) ?
N1 C11 . 1.288(4) ?
N1 C12 . 1.467(4) ?
N2 C14 . 1.466(4) ?
N2 C13 . 1.466(4) ?
N2 H2 . 0.892(10) ?
C1 C2 . 1.421(4) ?
C1 C11 . 1.428(4) ?
C1 C10 . 1.449(4) ?
C2 C3 . 1.428(4) ?
C3 C4 . 1.346(5) ?
C3 H3 . 0.9300 ?
C4 C5 . 1.418(5) ?
C4 H4 . 0.9300 ?
C5 C6 . 1.412(5) ?
C5 C10 . 1.414(5) ?
C6 C7 . 1.358(6) ?
C6 H6 . 0.9300 ?
C7 C8 . 1.382(7) ?
C7 H7 . 0.9300 ?
C8 C9 . 1.374(6) ?
C8 H8 . 0.9300 ?
C9 C10 . 1.417(4) ?
C9 H9 . 0.9300 ?
C11 H11 . 0.9300 ?
C12 C13 . 1.504(5) ?
C12 H12A . 0.9700 ?
C12 H12B . 0.9700 ?
C13 H13A . 0.9700 ?
C13 H13B . 0.9700 ?
C14 C15 . 1.510(4) ?
C14 H14A . 0.9700 ?
C14 H14B . 0.9700 ?
C15 H15A . 0.9700 ?
C15 H15B . 0.9700 ?
